data_2241238
loop_
_publ_author_name
'Tabuchi, Yohei'
'Gotoh, Kazuma'
'Ishida, Hiroyuki'

_publ_section_title
;
 Crystal structures of three co-crystals of 1,2-bis(pyridin-4-yl)ethane
 with 4-alkoxybenzoic acids: 4-ethoxybenzoic
 acid--1,2-bis(pyridin-4-yl)ethane (2/1), 4-<i>n</i>-propoxybenzoic
 acid--1,2-bis(pyridin-4-yl)ethane (2/1) and 4-<i>n</i>-butoxybenzoic
 acid--1,2-bis(pyridin-4-yl)ethane (2/1)
;
_journal_issue 11
_journal_name_full 'Acta Crystallographica Section E'
_journal_page_first 1340
_journal_page_last 1344
_journal_paper_doi 10.1107/S2056989015019349
_journal_volume 71
_journal_year 2015
_chemical_formula_iupac '2C10 H12 O3, C12 H12 N2'
_chemical_formula_moiety '2(C10 H12 O3), C12 H12 N2'
_chemical_formula_sum 'C32 H36 N2 O6'
_chemical_formula_weight 544.63
_chemical_name_systematic
;
4-<i>n</i>-Propoxybenzoic acid--1,2-bis(pyridin-4-yl)ethane (2/1)
;
_space_group_crystal_system triclinic
_space_group_IT_number 2
_space_group_name_Hall '-P 1'
_space_group_name_H-M_alt 'P -1'
_symmetry_space_group_name_Hall '-P 1'
_symmetry_space_group_name_H-M 'P -1'
_atom_sites_solution_hydrogens mixed
_atom_sites_solution_primary direct
_atom_sites_solution_secondary difmap
_audit_creation_method SHELXL-2014/7
_cell_angle_alpha 71.328(16)
_cell_angle_beta 75.076(18)
_cell_angle_gamma 89.817(16)
_cell_formula_units_Z 2
_cell_length_a 9.121(3)
_cell_length_b 12.552(5)
_cell_length_c 13.306(6)
_cell_measurement_reflns_used 12886
_cell_measurement_temperature 290(2)
_cell_measurement_theta_max 30.06
_cell_measurement_theta_min 3.00
_cell_volume 1389.3(10)
_computing_cell_refinement
;
RAPID-AUTO (Rigaku, 2006)
;
_computing_data_collection
;
RAPID-AUTO (Rigaku, 2006)
;
_computing_data_reduction
;
RAPID-AUTO (Rigaku, 2006)
;
_computing_molecular_graphics
;
ORTEP-3 for Windows (Farrugia, 2012)
;
_computing_publication_material
;
CrystalStructure (Rigaku, 2010) and PLATON (Spek, 2009)
;
_computing_structure_refinement
;
SHELXL2014/7 (Sheldrick, 2015)
;
_computing_structure_solution
;
<i>Il Milione</i> (Burla <i>et al.</i>, 2007)
;
_diffrn_ambient_temperature 290(2)
_diffrn_detector_area_resol_mean 10.000
_diffrn_measured_fraction_theta_full 0.998
_diffrn_measured_fraction_theta_max 0.996
_diffrn_measurement_device_type 'Rigaku R-AXIS RAPIDII'
_diffrn_measurement_method \w
_diffrn_radiation_type 'Mo K\a'
_diffrn_radiation_wavelength 0.71075
_diffrn_reflns_av_R_equivalents 0.0224
_diffrn_reflns_limit_h_max 11
_diffrn_reflns_limit_h_min -11
_diffrn_reflns_limit_k_max 16
_diffrn_reflns_limit_k_min -16
_diffrn_reflns_limit_l_max 17
_diffrn_reflns_limit_l_min -17
_diffrn_reflns_number 14034
_diffrn_reflns_theta_full 25.000
_diffrn_reflns_theta_max 27.485
_diffrn_reflns_theta_min 3.005
_diffrn_standards_number 0
_exptl_absorpt_coefficient_mu 0.090
_exptl_absorpt_correction_T_max 0.982
_exptl_absorpt_correction_T_min 0.601
_exptl_absorpt_correction_type multi-scan
_exptl_absorpt_process_details
;
(ABSCOR; Higashi, 1995)
;
_exptl_crystal_colour colorless
_exptl_crystal_density_diffrn 1.302
_exptl_crystal_density_method 'not measured'
_exptl_crystal_description block
_exptl_crystal_F_000 580.00
_exptl_crystal_size_max 0.400
_exptl_crystal_size_mid 0.300
_exptl_crystal_size_min 0.200
_refine_diff_density_max 0.181
_refine_diff_density_min -0.210
_refine_ls_extinction_method none
_refine_ls_goodness_of_fit_ref 0.966
_refine_ls_hydrogen_treatment mixed
_refine_ls_matrix_type full
_refine_ls_number_parameters 371
_refine_ls_number_reflns 6347
_refine_ls_number_restraints 0
_refine_ls_restrained_S_all 0.966
_refine_ls_R_factor_all 0.0581
_refine_ls_R_factor_gt 0.0412
_refine_ls_shift/su_max 0.001
_refine_ls_shift/su_mean 0.000
_refine_ls_structure_factor_coef Fsqd
_refine_ls_weighting_details 'w=1/[\s^2^(Fo^2^)+(0.0771P)^2^] where P=(Fo^2^+2Fc^2^)/3'
_refine_ls_weighting_scheme calc
_refine_ls_wR_factor_gt 0.1145
_refine_ls_wR_factor_ref 0.1216
_reflns_number_gt 4294
_reflns_number_total 6347
_reflns_threshold_expression 'I > 2\s(I)'
_cod_data_source_file su5225sup1.cif
_cod_data_source_block II
_cod_original_cell_volume 1389.2(9)
_cod_database_code 2241238
_shelx_space_group_comment
;
The symmetry employed for this shelxl refinement is uniquely defined
by the following loop, which should always be used as a source of
symmetry information in preference to the above space-group names.
They are only intended as comments.
;

loop_
_space_group_symop_operation_xyz
'x, y, z'
'-x, -y, -z'

loop_
_atom_site_type_symbol
_atom_site_label
_atom_site_fract_x
_atom_site_fract_y
_atom_site_fract_z
_atom_site_U_iso_or_equiv
_atom_site_adp_type
_atom_site_calc_flag
_atom_site_occupancy
O O1 -0.86106(9) 0.14285(8) 0.69416(7) 0.0513(2) Uani d 1
O O2 -0.85639(9) 0.04844(8) 0.57825(7) 0.0572(3) Uani d 1
O O3 -1.54698(8) -0.05094(7) 0.86644(7) 0.0468(2) Uani d 1
O O4 0.77073(9) 0.45876(7) 0.19717(7) 0.0492(2) Uani d 1
O O5 0.76146(9) 0.54551(8) 0.31997(7) 0.0581(3) Uani d 1
O O6 1.46050(9) 0.64460(7) 0.05092(6) 0.0470(2) Uani d 1
N N1 -0.57003(10) 0.19071(8) 0.59325(8) 0.0432(2) Uani d 1
N N2 0.47841(10) 0.40765(8) 0.29105(8) 0.0438(2) Uani d 1
C C1 -1.08880(11) 0.04396(9) 0.71057(8) 0.0356(2) Uani d 1
C C2 -1.16087(12) 0.06518(9) 0.80729(9) 0.0386(2) Uani d 1
H H2 -1.1057 0.1020 0.8382 0.046 Uiso calc 1
C C3 -1.31324(12) 0.03204(9) 0.85748(9) 0.0407(3) Uani d 1
H H3 -1.3601 0.0457 0.9225 0.049 Uiso calc 1
C C4 -1.39693(12) -0.02169(9) 0.81125(9) 0.0380(2) Uani d 1
C C5 -1.32604(12) -0.04396(10) 0.71520(9) 0.0407(3) Uani d 1
H H5 -1.3811 -0.0807 0.6843 0.049 Uiso calc 1
C C6 -1.17302(12) -0.01094(9) 0.66615(9) 0.0399(2) Uani d 1
H H6 -1.1256 -0.0259 0.6019 0.048 Uiso calc 1
C C7 -0.92513(12) 0.07793(9) 0.65432(9) 0.0384(2) Uani d 1
C C8 -1.63612(12) -0.10691(10) 0.82118(10) 0.0449(3) Uani d 1
H H8A -1.5929 -0.1764 0.8164 0.054 Uiso calc 1
H H8B -1.6348 -0.0591 0.7474 0.054 Uiso calc 1
C C9 -1.79706(13) -0.13286(11) 0.89263(10) 0.0484(3) Uani d 1
H H9A -1.8427 -0.0631 0.8933 0.058 Uiso calc 1
H H9B -1.7979 -0.1763 0.9676 0.058 Uiso calc 1
C C10 -1.88892(14) -0.19964(12) 0.84880(11) 0.0557(3) Uani d 1
H H10A -1.8425 -0.2680 0.8471 0.084 Uiso calc 1
H H10B -1.8912 -0.1552 0.7756 0.084 Uiso calc 1
H H10C -1.9910 -0.2178 0.8960 0.084 Uiso calc 1
C C11 0.99847(12) 0.55101(9) 0.19183(9) 0.0372(2) Uani d 1
C C12 1.08279(12) 0.51427(9) 0.10802(9) 0.0407(3) Uani d 1
H H12 1.0350 0.4672 0.0823 0.049 Uiso calc 1
C C13 1.23598(13) 0.54654(10) 0.06260(9) 0.0426(3) Uani d 1
H H13 1.2907 0.5217 0.0062 0.051 Uiso calc 1
C C14 1.30898(12) 0.61617(9) 0.10086(9) 0.0394(2) Uani d 1
C C15 1.22638(12) 0.65343(10) 0.18464(9) 0.0436(3) Uani d 1
H H15 1.2744 0.6997 0.2111 0.052 Uiso calc 1
C C16 1.07223(13) 0.62128(10) 0.22845(9) 0.0437(3) Uani d 1
H H16 1.0169 0.6474 0.2837 0.052 Uiso calc 1
C C17 0.83294(12) 0.51878(9) 0.24279(9) 0.0400(2) Uani d 1
C C18 1.53914(13) 0.70883(10) 0.09605(10) 0.0467(3) Uani d 1
H H18A 1.5325 0.6659 0.1722 0.056 Uiso calc 1
H H18B 1.4910 0.7782 0.0944 0.056 Uiso calc 1
C C19 1.70299(13) 0.73646(11) 0.03172(10) 0.0467(3) Uani d 1
H H19A 1.7104 0.7790 -0.0447 0.056 Uiso calc 1
H H19B 1.7522 0.6674 0.0342 0.056 Uiso calc 1
C C20 1.78187(14) 0.80588(11) 0.08115(11) 0.0557(3) Uani d 1
H H20A 1.7796 0.7617 0.1553 0.084 Uiso calc 1
H H20B 1.7300 0.8725 0.0813 0.084 Uiso calc 1
H H20C 1.8857 0.8271 0.0379 0.084 Uiso calc 1
C C21 -0.50433(13) 0.14613(10) 0.51637(10) 0.0448(3) Uani d 1
H H21 -0.5642 0.0987 0.4987 0.054 Uiso calc 1
C C22 -0.35180(12) 0.16703(10) 0.46180(10) 0.0443(3) Uani d 1
H H22 -0.3108 0.1336 0.4088 0.053 Uiso calc 1
C C23 -0.25902(12) 0.23753(9) 0.48532(9) 0.0369(2) Uani d 1
C C24 -0.32816(13) 0.28490(11) 0.56375(10) 0.0494(3) Uani d 1
H H24 -0.2715 0.3339 0.5819 0.059 Uiso calc 1
C C25 -0.48225(13) 0.25931(12) 0.61548(10) 0.0543(3) Uani d 1
H H25 -0.5265 0.2919 0.6685 0.065 Uiso calc 1
C C26 0.41740(13) 0.43030(11) 0.38378(10) 0.0474(3) Uani d 1
H H26 0.4803 0.4649 0.4114 0.057 Uiso calc 1
C C27 0.26572(13) 0.40488(10) 0.44034(10) 0.0459(3) Uani d 1
H H27 0.2284 0.4220 0.5048 0.055 Uiso calc 1
C C28 0.16865(11) 0.35392(9) 0.40132(9) 0.0376(2) Uani d 1
C C29 0.23253(12) 0.32884(10) 0.30641(9) 0.0424(3) Uani d 1
H H29 0.1728 0.2926 0.2780 0.051 Uiso calc 1
C C30 0.38599(13) 0.35788(10) 0.25382(10) 0.0453(3) Uani d 1
H H30 0.4264 0.3417 0.1892 0.054 Uiso calc 1
C C31 -0.09183(12) 0.25894(10) 0.42528(9) 0.0401(3) Uani d 1
H H31A -0.0818 0.2946 0.3472 0.048 Uiso calc 1
H H31B -0.0489 0.1867 0.4347 0.048 Uiso calc 1
C C32 0.00142(12) 0.33167(10) 0.46139(9) 0.0406(3) Uani d 1
H H32A -0.0420 0.4037 0.4524 0.049 Uiso calc 1
H H32B -0.0084 0.2958 0.5394 0.049 Uiso calc 1
H H1 -0.755(2) 0.1609(15) 0.6535(14) 0.098(6) Uiso d 1
H H4 0.658(2) 0.4399(16) 0.2335(15) 0.106(6) Uiso d 1

loop_
_atom_site_aniso_label
_atom_site_aniso_U_11
_atom_site_aniso_U_22
_atom_site_aniso_U_33
_atom_site_aniso_U_12
_atom_site_aniso_U_13
_atom_site_aniso_U_23
O1 0.0343(4) 0.0726(6) 0.0542(5) -0.0057(4) -0.0016(4) -0.0386(5)
O2 0.0386(4) 0.0833(6) 0.0575(5) -0.0022(4) 0.0016(4) -0.0451(5)
O3 0.0326(4) 0.0641(5) 0.0447(5) -0.0036(4) -0.0004(3) -0.0273(4)
O4 0.0359(4) 0.0656(5) 0.0546(5) -0.0020(4) -0.0107(4) -0.0324(4)
O5 0.0434(5) 0.0806(6) 0.0562(5) -0.0068(4) -0.0011(4) -0.0401(5)
O6 0.0368(4) 0.0590(5) 0.0484(5) -0.0050(4) -0.0037(3) -0.0281(4)
N1 0.0339(5) 0.0533(6) 0.0421(5) -0.0010(4) -0.0052(4) -0.0194(4)
N2 0.0337(5) 0.0465(5) 0.0497(6) 0.0016(4) -0.0118(4) -0.0135(5)
C1 0.0344(5) 0.0373(5) 0.0354(6) 0.0066(4) -0.0080(4) -0.0137(5)
C2 0.0375(5) 0.0444(6) 0.0388(6) 0.0037(5) -0.0096(4) -0.0210(5)
C3 0.0398(6) 0.0493(6) 0.0350(6) 0.0048(5) -0.0038(4) -0.0217(5)
C4 0.0341(5) 0.0408(6) 0.0371(6) 0.0033(4) -0.0051(4) -0.0139(5)
C5 0.0367(5) 0.0497(6) 0.0397(6) 0.0000(5) -0.0079(4) -0.0222(5)
C6 0.0386(6) 0.0479(6) 0.0354(6) 0.0043(5) -0.0048(4) -0.0209(5)
C7 0.0344(5) 0.0447(6) 0.0374(6) 0.0045(5) -0.0071(4) -0.0171(5)
C8 0.0373(6) 0.0527(7) 0.0468(7) -0.0009(5) -0.0063(5) -0.0230(5)
C9 0.0389(6) 0.0548(7) 0.0466(7) -0.0028(5) -0.0011(5) -0.0184(6)
C10 0.0407(6) 0.0621(8) 0.0621(8) -0.0084(6) -0.0018(6) -0.0270(7)
C11 0.0370(5) 0.0407(6) 0.0357(6) 0.0032(4) -0.0124(4) -0.0130(5)
C12 0.0423(6) 0.0460(6) 0.0399(6) 0.0002(5) -0.0151(5) -0.0194(5)
C13 0.0438(6) 0.0503(6) 0.0383(6) 0.0030(5) -0.0088(5) -0.0224(5)
C14 0.0380(5) 0.0427(6) 0.0378(6) 0.0026(5) -0.0096(4) -0.0141(5)
C15 0.0401(6) 0.0494(6) 0.0469(6) -0.0026(5) -0.0100(5) -0.0251(5)
C16 0.0429(6) 0.0510(7) 0.0413(6) 0.0032(5) -0.0073(5) -0.0240(5)
C17 0.0390(6) 0.0432(6) 0.0395(6) 0.0040(5) -0.0123(5) -0.0149(5)
C18 0.0424(6) 0.0506(7) 0.0512(7) -0.0017(5) -0.0083(5) -0.0256(6)
C19 0.0397(6) 0.0505(7) 0.0487(7) -0.0024(5) -0.0066(5) -0.0191(5)
C20 0.0434(6) 0.0641(8) 0.0609(8) -0.0070(6) -0.0073(6) -0.0276(7)
C21 0.0378(6) 0.0512(7) 0.0484(7) -0.0026(5) -0.0084(5) -0.0229(5)
C22 0.0381(6) 0.0529(7) 0.0457(6) 0.0014(5) -0.0045(5) -0.0266(5)
C23 0.0332(5) 0.0411(6) 0.0350(5) 0.0034(4) -0.0078(4) -0.0119(5)
C24 0.0387(6) 0.0653(8) 0.0511(7) -0.0061(5) -0.0058(5) -0.0332(6)
C25 0.0408(6) 0.0771(9) 0.0513(7) -0.0030(6) -0.0006(5) -0.0388(7)
C26 0.0393(6) 0.0556(7) 0.0502(7) -0.0022(5) -0.0164(5) -0.0177(6)
C27 0.0408(6) 0.0571(7) 0.0428(6) 0.0000(5) -0.0119(5) -0.0202(5)
C28 0.0334(5) 0.0388(6) 0.0388(6) 0.0033(4) -0.0103(4) -0.0101(5)
C29 0.0356(5) 0.0474(6) 0.0486(7) 0.0004(5) -0.0120(5) -0.0210(5)
C30 0.0376(6) 0.0494(7) 0.0489(7) 0.0036(5) -0.0072(5) -0.0200(5)
C31 0.0322(5) 0.0482(6) 0.0397(6) 0.0003(5) -0.0050(4) -0.0178(5)
C32 0.0342(5) 0.0483(6) 0.0398(6) 0.0008(5) -0.0079(4) -0.0169(5)

loop_
_atom_type_symbol
_atom_type_description
_atom_type_scat_dispersion_real
_atom_type_scat_dispersion_imag
_atom_type_scat_source
C C 0.0033 0.0016 'International Tables Vol C Tables 4.2.6.8 and 6.1.1.4'
H H 0.0000 0.0000 'International Tables Vol C Tables 4.2.6.8 and 6.1.1.4'
O O 0.0106 0.0060 'International Tables Vol C Tables 4.2.6.8 and 6.1.1.4'
N N 0.0061 0.0033 'International Tables Vol C Tables 4.2.6.8 and 6.1.1.4'

loop_
_geom_angle_atom_site_label_1
_geom_angle_atom_site_label_2
_geom_angle_atom_site_label_3
_geom_angle
C7 O1 H1 109.0(11)
C4 O3 C8 117.37(9)
C17 O4 H4 111.7(11)
C14 O6 C18 116.48(9)
C25 N1 C21 117.15(10)
C30 N2 C26 117.12(10)
C6 C1 C2 118.76(10)
C6 C1 C7 119.13(10)
C2 C1 C7 122.11(10)
C3 C2 C1 120.48(10)
C3 C2 H2 119.8
C1 C2 H2 119.8
C2 C3 C4 120.17(10)
C2 C3 H3 119.9
C4 C3 H3 119.9
O3 C4 C3 116.02(10)
O3 C4 C5 124.12(10)
C3 C4 C5 119.85(10)
C6 C5 C4 119.36(10)
C6 C5 H5 120.3
C4 C5 H5 120.3
C5 C6 C1 121.37(10)
C5 C6 H6 119.3
C1 C6 H6 119.3
O2 C7 O1 122.92(10)
O2 C7 C1 122.94(10)
O1 C7 C1 114.14(10)
O3 C8 C9 109.94(10)
O3 C8 H8A 109.7
C9 C8 H8A 109.7
O3 C8 H8B 109.7
C9 C8 H8B 109.7
H8A C8 H8B 108.2
C8 C9 C10 109.84(10)
C8 C9 H9A 109.7
C10 C9 H9A 109.7
C8 C9 H9B 109.7
C10 C9 H9B 109.7
H9A C9 H9B 108.2
C9 C10 H10A 109.5
C9 C10 H10B 109.5
H10A C10 H10B 109.5
C9 C10 H10C 109.5
H10A C10 H10C 109.5
H10B C10 H10C 109.5
C16 C11 C12 118.39(10)
C16 C11 C17 118.83(10)
C12 C11 C17 122.78(10)
C13 C12 C11 120.97(10)
C13 C12 H12 119.5
C11 C12 H12 119.5
C12 C13 C14 120.07(10)
C12 C13 H13 120.0
C14 C13 H13 120.0
O6 C14 C15 124.08(10)
O6 C14 C13 116.27(10)
C15 C14 C13 119.64(10)
C16 C15 C14 119.53(10)
C16 C15 H15 120.2
C14 C15 H15 120.2
C15 C16 C11 121.38(11)
C15 C16 H16 119.3
C11 C16 H16 119.3
O5 C17 O4 122.94(10)
O5 C17 C11 122.69(10)
O4 C17 C11 114.38(10)
O6 C18 C19 110.74(10)
O6 C18 H18A 109.5
C19 C18 H18A 109.5
O6 C18 H18B 109.5
C19 C18 H18B 109.5
H18A C18 H18B 108.1
C18 C19 C20 109.14(10)
C18 C19 H19A 109.9
C20 C19 H19A 109.9
C18 C19 H19B 109.9
C20 C19 H19B 109.9
H19A C19 H19B 108.3
C19 C20 H20A 109.5
C19 C20 H20B 109.5
H20A C20 H20B 109.5
C19 C20 H20C 109.5
H20A C20 H20C 109.5
H20B C20 H20C 109.5
N1 C21 C22 122.90(10)
N1 C21 H21 118.6
C22 C21 H21 118.6
C21 C22 C23 120.34(11)
C21 C22 H22 119.8
C23 C22 H22 119.8
C24 C23 C22 116.51(10)
C24 C23 C31 123.83(10)
C22 C23 C31 119.66(10)
C23 C24 C25 119.76(11)
C23 C24 H24 120.1
C25 C24 H24 120.1
N1 C25 C24 123.33(11)
N1 C25 H25 118.3
C24 C25 H25 118.3
N2 C26 C27 123.04(11)
N2 C26 H26 118.5
C27 C26 H26 118.5
C26 C27 C28 120.05(11)
C26 C27 H27 120.0
C28 C27 H27 120.0
C29 C28 C27 116.80(10)
C29 C28 C32 123.87(10)
C27 C28 C32 119.32(10)
C28 C29 C30 119.67(10)
C28 C29 H29 120.2
C30 C29 H29 120.2
N2 C30 C29 123.30(11)
N2 C30 H30 118.3
C29 C30 H30 118.3
C23 C31 C32 115.61(10)
C23 C31 H31A 108.4
C32 C31 H31A 108.4
C23 C31 H31B 108.4
C32 C31 H31B 108.4
H31A C31 H31B 107.4
C28 C32 C31 115.92(10)
C28 C32 H32A 108.3
C31 C32 H32A 108.3
C28 C32 H32B 108.3
C31 C32 H32B 108.3
H32A C32 H32B 107.4

loop_
_geom_bond_atom_site_label_1
_geom_bond_atom_site_label_2
_geom_bond_distance
O1 C7 1.3136(14)
O1 H1 0.963(19)
O2 C7 1.2108(14)
O3 C4 1.3638(13)
O3 C8 1.4297(13)
O4 C17 1.3157(14)
O4 H4 1.01(2)
O5 C17 1.2110(14)
O6 C14 1.3628(13)
O6 C18 1.4355(13)
N1 C25 1.3264(15)
N1 C21 1.3294(15)
N2 C30 1.3277(15)
N2 C26 1.3352(16)
C1 C6 1.3828(15)
C1 C2 1.3935(15)
C1 C7 1.4815(15)
C2 C3 1.3778(15)
C2 H2 0.9300
C3 C4 1.3881(15)
C3 H3 0.9300
C4 C5 1.3897(16)
C5 C6 1.3810(15)
C5 H5 0.9300
C6 H6 0.9300
C8 C9 1.5002(16)
C8 H8A 0.9700
C8 H8B 0.9700
C9 C10 1.5211(16)
C9 H9A 0.9700
C9 H9B 0.9700
C10 H10A 0.9600
C10 H10B 0.9600
C10 H10C 0.9600
C11 C16 1.3842(15)
C11 C12 1.3903(16)
C11 C17 1.4846(16)
C12 C13 1.3761(16)
C12 H12 0.9300
C13 C14 1.3891(15)
C13 H13 0.9300
C14 C15 1.3885(16)
C15 C16 1.3821(16)
C15 H15 0.9300
C16 H16 0.9300
C18 C19 1.4969(16)
C18 H18A 0.9700
C18 H18B 0.9700
C19 C20 1.5245(16)
C19 H19A 0.9700
C19 H19B 0.9700
C20 H20A 0.9600
C20 H20B 0.9600
C20 H20C 0.9600
C21 C22 1.3754(16)
C21 H21 0.9300
C22 C23 1.3841(15)
C22 H22 0.9300
C23 C24 1.3770(16)
C23 C31 1.5079(15)
C24 C25 1.3840(16)
C24 H24 0.9300
C25 H25 0.9300
C26 C27 1.3766(17)
C26 H26 0.9300
C27 C28 1.3841(15)
C27 H27 0.9300
C28 C29 1.3812(16)
C28 C32 1.5084(15)
C29 C30 1.3846(16)
C29 H29 0.9300
C30 H30 0.9300
C31 C32 1.5113(16)
C31 H31A 0.9700
C31 H31B 0.9700
C32 H32A 0.9700
C32 H32B 0.9700

loop_
_geom_hbond_atom_site_label_D
_geom_hbond_atom_site_label_H
_geom_hbond_atom_site_label_A
_geom_hbond_site_symmetry_A
_geom_hbond_distance_DH
_geom_hbond_distance_HA
_geom_hbond_distance_DA
_geom_hbond_angle_DHA
_geom_hbond_publ_flag
O1 H1 N1 . 0.966(18) 1.657(19) 2.6207(17) 175.4(16) y
O4 H4 N2 . 1.010(19) 1.610(19) 2.6198(17) 179(2) y
C6 H6 O2 2_356 0.93 2.55 3.376(2) 149 y
C27 H27 O5 2_666 0.93 2.52 3.389(2) 156 y

loop_
_geom_torsion_atom_site_label_1
_geom_torsion_atom_site_label_2
_geom_torsion_atom_site_label_3
_geom_torsion_atom_site_label_4
_geom_torsion
C6 C1 C2 C3 -0.05(16)
C7 C1 C2 C3 -179.81(10)
C1 C2 C3 C4 -0.79(17)
C8 O3 C4 C3 -179.71(10)
C8 O3 C4 C5 -0.69(16)
C2 C3 C4 O3 -179.73(10)
C2 C3 C4 C5 1.21(17)
O3 C4 C5 C6 -179.77(10)
C3 C4 C5 C6 -0.78(17)
C4 C5 C6 C1 -0.06(17)
C2 C1 C6 C5 0.48(17)
C7 C1 C6 C5 -179.76(10)
C6 C1 C7 O2 -8.98(17)
C2 C1 C7 O2 170.78(11)
C6 C1 C7 O1 171.02(10)
C2 C1 C7 O1 -9.22(15)
C4 O3 C8 C9 179.75(10)
O3 C8 C9 C10 -176.05(10)
C16 C11 C12 C13 0.19(17)
C17 C11 C12 C13 179.68(10)
C11 C12 C13 C14 0.47(17)
C18 O6 C14 C15 5.71(16)
C18 O6 C14 C13 -175.08(10)
C12 C13 C14 O6 -179.62(10)
C12 C13 C14 C15 -0.37(17)
O6 C14 C15 C16 178.80(10)
C13 C14 C15 C16 -0.39(17)
C14 C15 C16 C11 1.07(18)
C12 C11 C16 C15 -0.96(17)
C17 C11 C16 C15 179.52(10)
C16 C11 C17 O5 -4.84(17)
C12 C11 C17 O5 175.67(11)
C16 C11 C17 O4 175.24(9)
C12 C11 C17 O4 -4.25(16)
C14 O6 C18 C19 -178.58(9)
O6 C18 C19 C20 179.25(10)
C25 N1 C21 C22 0.98(18)
N1 C21 C22 C23 -0.30(19)
C21 C22 C23 C24 -0.73(18)
C21 C22 C23 C31 179.59(10)
C22 C23 C24 C25 1.05(18)
C31 C23 C24 C25 -179.28(11)
C21 N1 C25 C24 -0.6(2)
C23 C24 C25 N1 -0.4(2)
C30 N2 C26 C27 -0.28(18)
N2 C26 C27 C28 -0.30(19)
C26 C27 C28 C29 1.34(17)
C26 C27 C28 C32 -177.13(10)
C27 C28 C29 C30 -1.82(17)
C32 C28 C29 C30 176.57(10)
C26 N2 C30 C29 -0.25(17)
C28 C29 C30 N2 1.35(18)
C24 C23 C31 C32 3.71(17)
C22 C23 C31 C32 -176.64(10)
C29 C28 C32 C31 11.42(17)
C27 C28 C32 C31 -170.22(10)
C23 C31 C32 C28 -179.72(9)

_cod_database_fobs_code 2241238
